data_4502487
loop_
_publ_author_name
'Kundu, Nabanita'
'Audhya, Anandalok'
'Abtab, Sk Md Towsif'
'Ghosh, Sanjib'
'Tiekink, Edward R. T.'
'Chaudhury, Muktimoy'

_publ_section_title
;
 Anion-Controlled Assembly of Silver(I) Complexes of Multiring
 Heterocyclic Ligands: A Structural and Photophysical Study
;
_journal_issue 3
_journal_name_full 'Crystal Growth &amp; Design'
_journal_page_first 1269
_journal_paper_doi 10.1021/cg901288h
_journal_volume 10
_journal_year 2010
_chemical_formula_moiety 'C12 H8 Ag N3 O3 S'
_chemical_formula_sum 'C12 H8 Ag N3 O3 S'
_chemical_formula_weight 382.15
_chemical_name_systematic
; 
 ? 
;
_space_group_IT_number 2
_symmetry_cell_setting triclinic
_symmetry_space_group_name_Hall '-P 1'
_symmetry_space_group_name_H-M 'P -1'
_atom_sites_solution_hydrogens geom
_atom_sites_solution_primary direct
_atom_sites_solution_secondary difmap
_audit_creation_method SHELXL-97
_cell_angle_alpha 102.345(3)
_cell_angle_beta 114.366(2)
_cell_angle_gamma 102.287(3)
_cell_formula_units_Z 2
_cell_length_a 8.6754(11)
_cell_length_b 8.8529(11)
_cell_length_c 9.5078(11)
_cell_measurement_reflns_used 1593
_cell_measurement_temperature 223(2)
_cell_measurement_theta_max 29.5
_cell_measurement_theta_min 2.6
_cell_volume 611.49(13)
_computing_cell_refinement 'SAINT (Bruker, 2000)'
_computing_data_collection 'SMART (Bruker, 2000)'
_computing_data_reduction SAINT
_computing_molecular_graphics 'ORTEPII (Johnson, 1976)'
_computing_publication_material 'SHELXL-97 (Sheldrick, 1997)'
_computing_structure_refinement 'SHELXL-97 (Sheldrick, 1997)'
_computing_structure_solution 'PATTY in DIRDIF92 (Beurskens et al., 1992)'
_diffrn_ambient_temperature 223(2)
_diffrn_measured_fraction_theta_full 0.991
_diffrn_measured_fraction_theta_max 0.991
_diffrn_measurement_device_type 'Bruker AXS SMART CCD'
_diffrn_measurement_method '\w scans'
_diffrn_radiation_monochromator graphite
_diffrn_radiation_source 'fine-focus sealed tube'
_diffrn_radiation_type MoK\a
_diffrn_radiation_wavelength 0.71069
_diffrn_reflns_av_R_equivalents 0.017
_diffrn_reflns_av_sigmaI/netI 0.036
_diffrn_reflns_limit_h_max 11
_diffrn_reflns_limit_h_min -10
_diffrn_reflns_limit_k_max 11
_diffrn_reflns_limit_k_min -10
_diffrn_reflns_limit_l_max 12
_diffrn_reflns_limit_l_min -12
_diffrn_reflns_number 4333
_diffrn_reflns_theta_full 27.5
_diffrn_reflns_theta_max 27.5
_diffrn_reflns_theta_min 2.5
_diffrn_standards_decay_% 0
_diffrn_standards_number 0
_exptl_absorpt_coefficient_mu 1.829
_exptl_absorpt_correction_T_max 1
_exptl_absorpt_correction_T_min 0.825
_exptl_absorpt_correction_type multi-scan
_exptl_absorpt_process_details 'SADABS (Bruker, 2000)'
_exptl_crystal_colour pale-yellow
_exptl_crystal_density_diffrn 2.075
_exptl_crystal_density_method 'not measured'
_exptl_crystal_description prism
_exptl_crystal_F_000 376
_exptl_crystal_size_max 0.08
_exptl_crystal_size_mid 0.08
_exptl_crystal_size_min 0.02
_refine_diff_density_max 0.75
_refine_diff_density_min -0.38
_refine_diff_density_rms 0.096
_refine_ls_extinction_method none
_refine_ls_goodness_of_fit_ref 1.02
_refine_ls_hydrogen_treatment constr
_refine_ls_matrix_type full
_refine_ls_number_parameters 181
_refine_ls_number_reflns 2784
_refine_ls_number_restraints 0
_refine_ls_restrained_S_all 1.02
_refine_ls_R_factor_all 0.042
_refine_ls_R_factor_gt 0.033
_refine_ls_shift/su_max <0.001
_refine_ls_shift/su_mean 0.000
_refine_ls_structure_factor_coef Fsqd
_refine_ls_weighting_details 'calc w=1/[\s^2^(Fo^2^)+(0.045P)^2^] where P=(Fo^2^+2Fc^2^)/3'
_refine_ls_weighting_scheme calc
_refine_ls_wR_factor_gt 0.077
_refine_ls_wR_factor_ref 0.082
_reflns_number_gt 2315
_reflns_number_total 2784
_reflns_threshold_expression I>2\s(I)
_cod_data_source_file cg901288h_si_001.cif
_cod_data_source_block 4a
_cod_original_sg_symbol_Hall '-P 1  '
_cod_original_sg_symbol_H-M 'P -1  '
_cod_database_code 4502487

loop_
_symmetry_equiv_pos_as_xyz
'x, y, z'
'-x, -y, -z'

loop_
_atom_site_label
_atom_site_type_symbol
_atom_site_fract_x
_atom_site_fract_y
_atom_site_fract_z
_atom_site_U_iso_or_equiv
_atom_site_adp_type
_atom_site_occupancy
_atom_site_symmetry_multiplicity
_atom_site_calc_flag
_atom_site_refinement_flags
Ag Ag 0.16589(4) 0.35608(3) 0.37346(3) 0.03880(11) Uani 1 1 d .
S1 S 0.06398(11) 0.33504(10) -0.16341(9) 0.03207(19) Uani 1 1 d .
O1 O 0.2461(3) 0.6667(3) 0.5009(3) 0.0431(6) Uani 1 1 d .
O2 O 0.1453(4) 0.6224(3) 0.6685(4) 0.0556(8) Uani 1 1 d .
O3 O 0.1042(4) 0.8161(3) 0.5700(4) 0.0526(7) Uani 1 1 d .
N1 N 0.6380(4) 0.6512(3) 0.3886(3) 0.0311(6) Uani 1 1 d .
N2 N 0.0965(4) 0.3079(3) 0.1120(3) 0.0270(6) Uani 1 1 d .
N3 N 0.1678(4) 0.7030(3) 0.5816(3) 0.0357(7) Uani 1 1 d .
C1 C 0.6762(5) 0.7731(4) 0.3324(4) 0.0324(7) Uani 1 1 d .
H1 H 0.7863 0.8600 0.3981 0.039 Uiso 1 1 calc R
C2 C 0.5591(5) 0.7752(4) 0.1810(4) 0.0344(7) Uani 1 1 d .
H2 H 0.5912 0.8608 0.1439 0.041 Uiso 1 1 calc R
C3 C 0.3951(5) 0.6511(4) 0.0851(4) 0.0329(7) Uani 1 1 d .
H3 H 0.3147 0.6505 -0.0183 0.039 Uiso 1 1 calc R
C4 C 0.3506(4) 0.5265(4) 0.1440(4) 0.0268(6) Uani 1 1 d .
C5 C 0.4788(4) 0.5313(4) 0.2952(4) 0.0288(7) Uani 1 1 d .
H5 H 0.4517 0.4453 0.3337 0.035 Uiso 1 1 calc R
C6 C 0.1758(4) 0.3924(4) 0.0491(4) 0.0263(6) Uani 1 1 d .
C7 C -0.0614(4) 0.1851(4) -0.0106(4) 0.0276(7) Uani 1 1 d .
C8 C -0.1025(4) 0.1801(4) -0.1704(4) 0.0298(7) Uani 1 1 d .
C9 C -0.2538(5) 0.0618(4) -0.3070(4) 0.0335(7) Uani 1 1 d .
H9 H -0.2801 0.0601 -0.4138 0.040 Uiso 1 1 calc R
C10 C -0.3628(5) -0.0517(4) -0.2808(4) 0.0376(8) Uani 1 1 d .
H10 H -0.4651 -0.1339 -0.3711 0.045 Uiso 1 1 calc R
C11 C -0.3248(5) -0.0478(4) -0.1219(4) 0.0355(8) Uani 1 1 d .
H11 H -0.4032 -0.1272 -0.1082 0.043 Uiso 1 1 calc R
C12 C -0.1762(5) 0.0686(4) 0.0151(4) 0.0317(7) Uani 1 1 d .
H12 H -0.1523 0.0703 0.1214 0.038 Uiso 1 1 calc R

loop_
_atom_site_aniso_label
_atom_site_aniso_U_11
_atom_site_aniso_U_22
_atom_site_aniso_U_33
_atom_site_aniso_U_23
_atom_site_aniso_U_13
_atom_site_aniso_U_12
Ag 0.03287(16) 0.04954(19) 0.02200(14) 0.01046(11) 0.00875(11) 0.00263(12)
S1 0.0300(4) 0.0403(5) 0.0210(4) 0.0102(3) 0.0103(3) 0.0068(4)
O1 0.0400(15) 0.0437(14) 0.0431(15) 0.0106(12) 0.0251(13) 0.0029(12)
O2 0.074(2) 0.0561(17) 0.0537(17) 0.0313(15) 0.0399(17) 0.0210(15)
O3 0.0583(19) 0.0529(17) 0.0557(17) 0.0245(14) 0.0287(15) 0.0272(15)
N1 0.0299(14) 0.0332(14) 0.0257(13) 0.0088(11) 0.0115(12) 0.0069(12)
N2 0.0283(13) 0.0286(13) 0.0215(13) 0.0080(11) 0.0098(11) 0.0099(11)
N3 0.0297(15) 0.0339(15) 0.0303(15) 0.0076(12) 0.0094(12) -0.0002(12)
C1 0.0275(16) 0.0312(17) 0.0363(18) 0.0084(14) 0.0165(15) 0.0064(13)
C2 0.0377(18) 0.0325(17) 0.0407(19) 0.0187(15) 0.0228(16) 0.0112(15)
C3 0.0328(17) 0.0409(19) 0.0297(16) 0.0166(14) 0.0147(14) 0.0172(15)
C4 0.0260(15) 0.0294(16) 0.0261(15) 0.0091(12) 0.0135(13) 0.0100(13)
C5 0.0315(17) 0.0299(16) 0.0238(15) 0.0098(13) 0.0129(13) 0.0082(13)
C6 0.0282(16) 0.0315(16) 0.0190(14) 0.0079(12) 0.0098(12) 0.0131(13)
C7 0.0277(16) 0.0284(16) 0.0239(15) 0.0073(12) 0.0098(13) 0.0111(13)
C8 0.0286(16) 0.0336(17) 0.0265(16) 0.0096(13) 0.0128(13) 0.0106(14)
C9 0.0349(18) 0.0375(18) 0.0218(15) 0.0065(14) 0.0105(14) 0.0104(15)
C10 0.0296(18) 0.0348(18) 0.0325(18) 0.0035(15) 0.0068(15) 0.0062(15)
C11 0.0344(18) 0.0303(17) 0.0387(19) 0.0102(14) 0.0177(16) 0.0064(14)
C12 0.0376(18) 0.0344(17) 0.0253(16) 0.0125(14) 0.0158(14) 0.0125(15)

loop_
_atom_type_symbol
_atom_type_description
_atom_type_scat_dispersion_real
_atom_type_scat_dispersion_imag
_atom_type_scat_source
C C 0.0033 0.0016 'International Tables Vol C Tables 4.2.6.8 and 6.1.1.4'
H H 0.0000 0.0000 'International Tables Vol C Tables 4.2.6.8 and 6.1.1.4'
Ag Ag -0.8971 1.1015 'International Tables Vol C Tables 4.2.6.8 and 6.1.1.4'
N N 0.0061 0.0033 'International Tables Vol C Tables 4.2.6.8 and 6.1.1.4'
O O 0.0106 0.0060 'International Tables Vol C Tables 4.2.6.8 and 6.1.1.4'
S S 0.1246 0.1234 'International Tables Vol C Tables 4.2.6.8 and 6.1.1.4'

loop_
_geom_angle_atom_site_label_1
_geom_angle_atom_site_label_2
_geom_angle_atom_site_label_3
_geom_angle
_geom_angle_site_symmetry_1
_geom_angle_site_symmetry_3
N2 Ag N1 144.00(10) . 2_666
N2 Ag O1 106.34(9) . .
N1 Ag O1 90.52(9) 2_666 .
C8 S1 C6 89.30(15) . .
N3 O1 Ag 113.36(19) . .
C5 N1 C1 117.8(3) . .
C5 N1 Ag 120.6(2) . 2_666
C1 N1 Ag 121.6(2) . 2_666
C6 N2 C7 110.7(3) . .
C6 N2 Ag 128.7(2) . .
C7 N2 Ag 120.1(2) . .
O3 N3 O2 119.1(3) . .
O3 N3 O1 120.0(3) . .
O2 N3 O1 120.8(3) . .
N1 C1 C2 122.2(3) . .
N1 C1 H1 118.9 . .
C2 C1 H1 118.9 . .
C3 C2 C1 119.7(3) . .
C3 C2 H2 120.1 . .
C1 C2 H2 120.1 . .
C2 C3 C4 118.8(3) . .
C2 C3 H3 120.6 . .
C4 C3 H3 120.6 . .
C5 C4 C3 117.6(3) . .
C5 C4 C6 120.9(3) . .
C3 C4 C6 121.5(3) . .
N1 C5 C4 123.7(3) . .
N1 C5 H5 118.1 . .
C4 C5 H5 118.1 . .
N2 C6 C4 125.0(3) . .
N2 C6 S1 115.7(2) . .
C4 C6 S1 119.3(2) . .
N2 C7 C8 114.9(3) . .
N2 C7 C12 125.2(3) . .
C8 C7 C12 119.8(3) . .
C9 C8 C7 122.0(3) . .
C9 C8 S1 128.7(3) . .
C7 C8 S1 109.3(2) . .
C10 C9 C8 117.8(3) . .
C10 C9 H9 121.1 . .
C8 C9 H9 121.1 . .
C9 C10 C11 121.1(3) . .
C9 C10 H10 119.5 . .
C11 C10 H10 119.5 . .
C12 C11 C10 122.1(3) . .
C12 C11 H11 118.9 . .
C10 C11 H11 118.9 . .
C11 C12 C7 117.2(3) . .
C11 C12 H12 121.4 . .
C7 C12 H12 121.4 . .

loop_
_geom_bond_atom_site_label_1
_geom_bond_atom_site_label_2
_geom_bond_distance
_geom_bond_site_symmetry_2
Ag N2 2.219(3) .
Ag N1 2.225(3) 2_666
Ag O1 2.565(3) .
S1 C8 1.735(3) .
S1 C6 1.737(3) .
O1 N3 1.254(4) .
O2 N3 1.247(4) .
O3 N3 1.246(4) .
N1 C5 1.336(4) .
N1 C1 1.342(4) .
N1 Ag 2.225(3) 2_666
N2 C6 1.305(4) .
N2 C7 1.387(4) .
C1 C2 1.385(5) .
C1 H1 0.9400 .
C2 C3 1.377(5) .
C2 H2 0.9400 .
C3 C4 1.393(4) .
C3 H3 0.9400 .
C4 C5 1.393(4) .
C4 C6 1.473(4) .
C5 H5 0.9400 .
C7 C8 1.399(4) .
C7 C12 1.409(5) .
C8 C9 1.390(4) .
C9 C10 1.365(5) .
C9 H9 0.9400 .
C10 C11 1.397(5) .
C10 H10 0.9400 .
C11 C12 1.377(5) .
C11 H11 0.9400 .
C12 H12 0.9400 .

loop_
_geom_torsion_atom_site_label_1
_geom_torsion_atom_site_label_2
_geom_torsion_atom_site_label_3
_geom_torsion_atom_site_label_4
_geom_torsion
_geom_torsion_site_symmetry_1
N2 Ag O1 N3 131.1(2) .
N1 Ag O1 N3 -81.1(2) 2_666
N1 Ag N2 C6 -73.2(3) 2_666
O1 Ag N2 C6 41.6(3) .
N1 Ag N2 C7 115.1(2) 2_666
O1 Ag N2 C7 -130.1(2) .
Ag O1 N3 O3 -138.1(3) .
Ag O1 N3 O2 38.7(4) .
C5 N1 C1 C2 -1.8(5) .
Ag N1 C1 C2 176.8(2) 2_666
N1 C1 C2 C3 1.7(5) .
C1 C2 C3 C4 0.5(5) .
C2 C3 C4 C5 -2.5(5) .
C2 C3 C4 C6 178.6(3) .
C1 N1 C5 C4 -0.4(5) .
Ag N1 C5 C4 -179.0(2) 2_666
C3 C4 C5 N1 2.6(5) .
C6 C4 C5 N1 -178.5(3) .
C7 N2 C6 C4 -176.9(3) .
Ag N2 C6 C4 10.8(5) .
C7 N2 C6 S1 1.7(3) .
Ag N2 C6 S1 -170.67(15) .
C5 C4 C6 N2 26.9(5) .
C3 C4 C6 N2 -154.2(3) .
C5 C4 C6 S1 -151.6(3) .
C3 C4 C6 S1 27.3(4) .
C8 S1 C6 N2 -1.4(3) .
C8 S1 C6 C4 177.2(3) .
C6 N2 C7 C8 -1.1(4) .
Ag N2 C7 C8 172.0(2) .
C6 N2 C7 C12 177.8(3) .
Ag N2 C7 C12 -9.1(4) .
N2 C7 C8 C9 178.4(3) .
C12 C7 C8 C9 -0.6(5) .
N2 C7 C8 S1 0.1(4) .
C12 C7 C8 S1 -178.9(3) .
C6 S1 C8 C9 -177.5(3) .
C6 S1 C8 C7 0.7(3) .
C7 C8 C9 C10 -0.2(5) .
S1 C8 C9 C10 177.7(3) .
C8 C9 C10 C11 0.8(5) .
C9 C10 C11 C12 -0.6(6) .
C10 C11 C12 C7 -0.3(5) .
N2 C7 C12 C11 -178.0(3) .
C8 C7 C12 C11 0.8(5) .
